data_7043269
loop_
_publ_author_name
'Guo, Qianqian'
'Englert, Ulli'

_publ_section_title
;
 Neutral mixed-metal coordination polymers based on a ditopic
 acetylacetonate, Mg(II) and Ag(I): syntheses, characterization and
 solvent-dependent topologies
;
_journal_name_full 'Dalton Trans.'
_journal_paper_doi 10.1039/C7DT01283G
_journal_year 2017
_chemical_formula_moiety 'C18 H18 Ag Mg N3 O6, C3 H6 O'
_chemical_formula_sum 'C21 H24 Ag Mg N3 O7'
_chemical_formula_weight 562.61
_chemical_name_systematic
;
 ?
;
_space_group_crystal_system monoclinic
_space_group_IT_number 14
_space_group_name_Hall '-P 2ybc'
_space_group_name_H-M_alt 'P 1 21/c 1'
_symmetry_space_group_name_Hall '-P 2ybc'
_symmetry_space_group_name_H-M 'P 1 21/c 1'
_atom_sites_solution_hydrogens geom
_audit_creation_method SHELXL-2013
_audit_update_record
;
2017-04-03 deposited with the CCDC.
2017-06-06 downloaded from the CCDC.
;
_cell_angle_alpha 90
_cell_angle_beta 94.733(2)
_cell_angle_gamma 90
_cell_formula_units_Z 4
_cell_length_a 7.6610(8)
_cell_length_b 20.745(2)
_cell_length_c 15.2178(17)
_cell_measurement_reflns_used 3443
_cell_measurement_temperature 100(2)
_cell_measurement_theta_max 22.99
_cell_measurement_theta_min 2.69
_cell_volume 2410.3(4)
_computing_cell_refinement 'SAINT (Bruker, 2009)'
_computing_data_collection 'SMART (Bruker, 2002)'
_computing_data_reduction 'SAINT (Bruker, 2009)'
_computing_molecular_graphics 'PLATON (Spek, 2009)'
_computing_publication_material 'SHELXL-2013 (Sheldrick, 2013)'
_computing_structure_refinement 'SHELXL-2013 (Sheldrick, 2013)'
_computing_structure_solution 'SHELXS97 (Sheldrick, 2008)'
_diffrn_ambient_temperature 100(2)
_diffrn_measured_fraction_theta_full 0.999
_diffrn_measured_fraction_theta_max 0.994
_diffrn_measurement_device_type 'CCD area detector'
_diffrn_measurement_method '\w scans'
_diffrn_radiation_type MoK\a
_diffrn_radiation_wavelength 0.71073
_diffrn_reflns_av_R_equivalents 0.0671
_diffrn_reflns_av_unetI/netI 0.0484
_diffrn_reflns_Laue_measured_fraction_full 0.999
_diffrn_reflns_Laue_measured_fraction_max 0.994
_diffrn_reflns_limit_h_max 9
_diffrn_reflns_limit_h_min -9
_diffrn_reflns_limit_k_max 25
_diffrn_reflns_limit_k_min -25
_diffrn_reflns_limit_l_max 19
_diffrn_reflns_limit_l_min -19
_diffrn_reflns_number 29276
_diffrn_reflns_point_group_measured_fraction_full 0.999
_diffrn_reflns_point_group_measured_fraction_max 0.994
_diffrn_reflns_theta_full 25.242
_diffrn_reflns_theta_max 26.543
_diffrn_reflns_theta_min 2.379
_diffrn_source 'Incoatec microsource'
_exptl_absorpt_coefficient_mu 0.907
_exptl_absorpt_correction_T_max 0.7454
_exptl_absorpt_correction_T_min 0.5427
_exptl_absorpt_correction_type multi-scan
_exptl_absorpt_process_details SADABS
_exptl_crystal_colour colourless
_exptl_crystal_density_diffrn 1.550
_exptl_crystal_description rod
_exptl_crystal_F_000 1144
_exptl_crystal_size_max 0.300
_exptl_crystal_size_mid 0.180
_exptl_crystal_size_min 0.170
_refine_diff_density_max 1.140
_refine_diff_density_min -0.702
_refine_diff_density_rms 0.105
_refine_ls_extinction_method none
_refine_ls_goodness_of_fit_ref 1.029
_refine_ls_hydrogen_treatment constr
_refine_ls_matrix_type full
_refine_ls_number_parameters 306
_refine_ls_number_reflns 4992
_refine_ls_number_restraints 0
_refine_ls_restrained_S_all 1.029
_refine_ls_R_factor_all 0.0493
_refine_ls_R_factor_gt 0.0387
_refine_ls_shift/su_max 0.001
_refine_ls_shift/su_mean 0.000
_refine_ls_structure_factor_coef Fsqd
_refine_ls_weighting_details 'w=1/[\s^2^(Fo^2^)+(0.0455P)^2^+4.4857P] where P=(Fo^2^+2Fc^2^)/3'
_refine_ls_weighting_scheme calc
_refine_ls_wR_factor_gt 0.0998
_refine_ls_wR_factor_ref 0.1055
_reflns_Friedel_coverage 0.000
_reflns_number_gt 4140
_reflns_number_total 4992
_reflns_threshold_expression 'I > 2\s(I)'
_cod_data_source_file c7dt01283g2.cif
_cod_data_source_block 2b
_cod_original_cell_volume 2410.3(5)
_cod_database_code 7043269
_shelx_space_group_comment
;
The symmetry employed for this shelxl refinement is uniquely defined
by the following loop, which should always be used as a source of
symmetry information in preference to the above space-group names.
They are only intended as comments.
;
_shelx_estimated_absorpt_t_min 0.772
_shelx_estimated_absorpt_t_max 0.861
_shelxl_version_number 2013-4

loop_
_space_group_symop_operation_xyz
'x, y, z'
'-x, y+1/2, -z+1/2'
'-x, -y, -z'
'x, -y-1/2, z-1/2'

loop_
_atom_site_label
_atom_site_type_symbol
_atom_site_fract_x
_atom_site_fract_y
_atom_site_fract_z
_atom_site_U_iso_or_equiv
_atom_site_adp_type
_atom_site_occupancy
_atom_site_site_symmetry_order
_atom_site_calc_flag
_atom_site_refinement_flags_posn
_atom_site_refinement_flags_adp
Mg1 Mg 0.54364(14) 0.69508(5) 0.50335(7) 0.0177(2) Uani 1 1 d . .
O1 O 0.5932(3) 0.79005(11) 0.47849(16) 0.0213(5) Uani 1 1 d . .
O2 O 0.2990(3) 0.72586(11) 0.52711(16) 0.0209(5) Uani 1 1 d . .
O3 O 0.6458(3) 0.70940(11) 0.63076(15) 0.0209(5) Uani 1 1 d . .
O4 O 0.4838(3) 0.60473(11) 0.54650(16) 0.0242(5) Uani 1 1 d . .
O5 O 0.7809(3) 0.66337(12) 0.46821(16) 0.0258(5) Uani 1 1 d . .
O6 O 0.4592(3) 0.67561(12) 0.37453(15) 0.0228(5) Uani 1 1 d . .
C1 C 0.5827(5) 0.90400(17) 0.4681(3) 0.0290(8) Uani 1 1 d . .
H1A H 0.7070 0.8984 0.4592 0.044 Uiso 1 1 calc R U
H1B H 0.5711 0.9311 0.5200 0.044 Uiso 1 1 calc R U
H1C H 0.5231 0.9247 0.4161 0.044 Uiso 1 1 calc R U
C2 C 0.5010(4) 0.83911(16) 0.4819(2) 0.0189(7) Uani 1 1 d . .
C3 C 0.3194(4) 0.83673(15) 0.4981(2) 0.0174(6) Uani 1 1 d . .
C4 C 0.2278(4) 0.78005(16) 0.5207(2) 0.0185(7) Uani 1 1 d . .
C5 C 0.0381(4) 0.78532(18) 0.5387(3) 0.0295(8) Uani 1 1 d . .
H5A H -0.0051 0.7429 0.5553 0.044 Uiso 1 1 calc R U
H5B H -0.0306 0.8006 0.4856 0.044 Uiso 1 1 calc R U
H5C H 0.0264 0.8159 0.5870 0.044 Uiso 1 1 calc R U
C6 C 0.2241(4) 0.89529(17) 0.4926(2) 0.0208(7) Uani 1 1 d . .
C7 C 0.7915(5) 0.69464(19) 0.7723(2) 0.0284(8) Uani 1 1 d . .
H7A H 0.8507 0.7351 0.7598 0.043 Uiso 1 1 calc R U
H7B H 0.8785 0.6628 0.7947 0.043 Uiso 1 1 calc R U
H7C H 0.7080 0.7023 0.8166 0.043 Uiso 1 1 calc R U
C8 C 0.6953(4) 0.66971(17) 0.6890(2) 0.0211(7) Uani 1 1 d . .
C9 C 0.6580(5) 0.60200(17) 0.6815(2) 0.0232(7) Uani 1 1 d . .
C10 C 0.5458(5) 0.57392(17) 0.6118(2) 0.0254(8) Uani 1 1 d . .
C11 C 0.4982(7) 0.50359(19) 0.6202(3) 0.0408(11) Uani 1 1 d . .
H11A H 0.4096 0.4919 0.5727 0.061 Uiso 1 1 calc R U
H11B H 0.4511 0.4963 0.6773 0.061 Uiso 1 1 calc R U
H11C H 0.6029 0.4770 0.6160 0.061 Uiso 1 1 calc R U
C12 C 0.7313(5) 0.56032(19) 0.7487(2) 0.0299(8) Uani 1 1 d . .
C13 C 1.0190(5) 0.6222(3) 0.3964(3) 0.0524(14) Uani 1 1 d . .
H13A H 1.0795 0.6518 0.3589 0.079 Uiso 1 1 calc R U
H13B H 1.0247 0.5783 0.3730 0.079 Uiso 1 1 calc R U
H13C H 1.0756 0.6234 0.4565 0.079 Uiso 1 1 calc R U
C14 C 0.8301(4) 0.64233(18) 0.3975(2) 0.0247(8) Uani 1 1 d . .
C15 C 0.7171(4) 0.63662(15) 0.3184(2) 0.0201(7) Uani 1 1 d . .
C16 C 0.5354(5) 0.65397(16) 0.3115(2) 0.0218(7) Uani 1 1 d . .
C17 C 0.4337(5) 0.6467(2) 0.2239(2) 0.0318(9) Uani 1 1 d . .
H17A H 0.3094 0.6551 0.2302 0.048 Uiso 1 1 calc R U
H17B H 0.4476 0.6027 0.2020 0.048 Uiso 1 1 calc R U
H17C H 0.4773 0.6775 0.1820 0.048 Uiso 1 1 calc R U
C18 C 0.7892(5) 0.61154(17) 0.2427(2) 0.0252(8) Uani 1 1 d . .
N1 N 0.1461(4) 0.94296(15) 0.4881(2) 0.0271(7) Uani 1 1 d . .
N2 N 0.7946(5) 0.52646(16) 0.8022(2) 0.0364(8) Uani 1 1 d . .
N3 N 0.8485(4) 0.59122(16) 0.1818(2) 0.0328(7) Uani 1 1 d . .
Ag1 Ag 0.97769(3) 0.51340(2) 0.11285(2) 0.02338(10) Uani 1 1 d . .
O7 O 0.2542(6) 0.5758(2) 0.7926(3) 0.0819(13) Uani 1 1 d . .
C19 C 0.2649(6) 0.6851(3) 0.7481(3) 0.0535(13) Uani 1 1 d . .
H19A H 0.3411 0.6893 0.8028 0.080 Uiso 1 1 calc R U
H19B H 0.1593 0.7112 0.7523 0.080 Uiso 1 1 calc R U
H19C H 0.3275 0.7001 0.6983 0.080 Uiso 1 1 calc R U
C20 C 0.2146(7) 0.6162(3) 0.7344(4) 0.0629(15) Uani 1 1 d . .
C21 C 0.1133(7) 0.5963(4) 0.6490(4) 0.0745(18) Uani 1 1 d . .
H21A H 0.1836 0.6052 0.5995 0.112 Uiso 1 1 calc R U
H21B H 0.0036 0.6207 0.6415 0.112 Uiso 1 1 calc R U
H21C H 0.0871 0.5501 0.6509 0.112 Uiso 1 1 calc R U

loop_
_atom_site_aniso_label
_atom_site_aniso_U_11
_atom_site_aniso_U_22
_atom_site_aniso_U_33
_atom_site_aniso_U_23
_atom_site_aniso_U_13
_atom_site_aniso_U_12
Mg1 0.0158(5) 0.0168(5) 0.0206(6) -0.0011(4) 0.0014(4) 0.0025(4)
O1 0.0175(11) 0.0195(12) 0.0271(13) 0.0018(10) 0.0035(9) 0.0039(9)
O2 0.0181(11) 0.0174(12) 0.0272(13) 0.0009(10) 0.0024(10) 0.0017(9)
O3 0.0194(11) 0.0192(12) 0.0237(13) -0.0002(10) 0.0004(9) 0.0021(9)
O4 0.0314(13) 0.0183(12) 0.0223(13) -0.0002(10) -0.0012(10) 0.0002(10)
O5 0.0182(12) 0.0304(14) 0.0288(14) -0.0100(11) 0.0013(10) 0.0036(10)
O6 0.0191(11) 0.0290(13) 0.0201(12) 0.0002(10) 0.0015(9) 0.0028(10)
C1 0.0283(19) 0.0229(19) 0.037(2) 0.0024(16) 0.0080(16) 0.0004(15)
C2 0.0222(16) 0.0214(17) 0.0130(15) -0.0002(13) 0.0004(12) -0.0003(13)
C3 0.0192(15) 0.0175(16) 0.0152(16) -0.0010(13) 0.0000(12) 0.0042(12)
C4 0.0150(15) 0.0217(17) 0.0183(16) -0.0017(13) -0.0016(12) 0.0032(12)
C5 0.0141(16) 0.0260(19) 0.049(2) -0.0020(17) 0.0037(15) 0.0004(14)
C6 0.0235(16) 0.0246(18) 0.0144(16) 0.0011(13) 0.0028(13) 0.0011(14)
C7 0.0299(19) 0.030(2) 0.0244(19) -0.0046(15) -0.0047(15) 0.0017(15)
C8 0.0167(15) 0.0244(18) 0.0225(17) -0.0040(14) 0.0024(13) 0.0056(13)
C9 0.0280(18) 0.0203(17) 0.0215(18) 0.0014(14) 0.0029(14) 0.0065(14)
C10 0.0295(18) 0.0217(18) 0.0252(19) -0.0016(15) 0.0034(15) 0.0036(15)
C11 0.067(3) 0.020(2) 0.035(2) 0.0010(16) -0.003(2) -0.0064(18)
C12 0.034(2) 0.027(2) 0.027(2) -0.0040(16) -0.0015(16) 0.0061(16)
C13 0.019(2) 0.081(4) 0.057(3) -0.033(3) 0.0034(19) 0.007(2)
C14 0.0161(16) 0.0280(19) 0.030(2) -0.0070(15) 0.0048(14) -0.0010(14)
C15 0.0239(16) 0.0154(16) 0.0219(17) -0.0022(13) 0.0068(13) -0.0023(13)
C16 0.0282(17) 0.0174(17) 0.0199(17) -0.0003(13) 0.0026(14) -0.0007(13)
C17 0.037(2) 0.038(2) 0.0203(19) -0.0029(16) -0.0028(15) 0.0082(17)
C18 0.0280(18) 0.0172(17) 0.031(2) -0.0005(15) 0.0057(15) -0.0006(14)
N1 0.0295(16) 0.0248(16) 0.0280(17) 0.0022(13) 0.0075(13) 0.0067(13)
N2 0.046(2) 0.0320(19) 0.0310(18) 0.0045(15) -0.0022(16) 0.0127(15)
N3 0.0390(18) 0.0314(18) 0.0292(18) -0.0040(14) 0.0096(14) 0.0036(14)
Ag1 0.02550(15) 0.02268(16) 0.02203(15) -0.00247(10) 0.00241(10) 0.00208(10)
O7 0.089(3) 0.094(3) 0.062(3) 0.020(2) 0.003(2) -0.019(3)
C19 0.039(3) 0.065(3) 0.058(3) 0.004(3) 0.011(2) -0.006(2)
C20 0.045(3) 0.086(4) 0.060(3) 0.012(3) 0.017(3) -0.002(3)
C21 0.049(3) 0.120(6) 0.057(4) 0.002(4) 0.016(3) 0.000(3)

loop_
_atom_type_symbol
_atom_type_description
_atom_type_scat_dispersion_real
_atom_type_scat_dispersion_imag
_atom_type_scat_source
C C 0.0033 0.0016 'International Tables Vol C Tables 4.2.6.8 and 6.1.1.4'
H H 0.0000 0.0000 'International Tables Vol C Tables 4.2.6.8 and 6.1.1.4'
N N 0.0061 0.0033 'International Tables Vol C Tables 4.2.6.8 and 6.1.1.4'
O O 0.0106 0.0060 'International Tables Vol C Tables 4.2.6.8 and 6.1.1.4'
Mg Mg 0.0486 0.0363 'International Tables Vol C Tables 4.2.6.8 and 6.1.1.4'
Ag Ag -0.8971 1.1015 'International Tables Vol C Tables 4.2.6.8 and 6.1.1.4'

loop_
_geom_angle_atom_site_label_1
_geom_angle_atom_site_label_2
_geom_angle_atom_site_label_3
_geom_angle
_geom_angle_site_symmetry_1
_geom_angle_site_symmetry_3
O2 Mg1 O5 174.98(11) . .
O2 Mg1 O1 85.34(10) . .
O5 Mg1 O1 94.51(11) . .
O2 Mg1 O4 89.79(10) . .
O5 Mg1 O4 90.97(11) . .
O1 Mg1 O4 171.31(11) . .
O2 Mg1 O3 94.10(10) . .
O5 Mg1 O3 90.90(10) . .
O1 Mg1 O3 88.46(10) . .
O4 Mg1 O3 84.70(10) . .
O2 Mg1 O6 90.52(10) . .
O5 Mg1 O6 84.48(10) . .
O1 Mg1 O6 93.53(10) . .
O4 Mg1 O6 93.71(11) . .
O3 Mg1 O6 175.10(11) . .
C2 O1 Mg1 131.7(2) . .
C4 O2 Mg1 132.0(2) . .
C8 O3 Mg1 130.3(2) . .
C10 O4 Mg1 130.2(2) . .
C14 O5 Mg1 132.6(2) . .
C16 O6 Mg1 132.4(2) . .
C2 C1 H1A 109.5 . .
C2 C1 H1B 109.5 . .
H1A C1 H1B 109.5 . .
C2 C1 H1C 109.5 . .
H1A C1 H1C 109.5 . .
H1B C1 H1C 109.5 . .
O1 C2 C3 122.8(3) . .
O1 C2 C1 118.8(3) . .
C3 C2 C1 118.4(3) . .
C6 C3 C4 117.4(3) . .
C6 C3 C2 117.6(3) . .
C4 C3 C2 125.0(3) . .
O2 C4 C3 122.7(3) . .
O2 C4 C5 118.2(3) . .
C3 C4 C5 119.1(3) . .
C4 C5 H5A 109.5 . .
C4 C5 H5B 109.5 . .
H5A C5 H5B 109.5 . .
C4 C5 H5C 109.5 . .
H5A C5 H5C 109.5 . .
H5B C5 H5C 109.5 . .
N1 C6 C3 179.9(4) . .
C8 C7 H7A 109.5 . .
C8 C7 H7B 109.5 . .
H7A C7 H7B 109.5 . .
C8 C7 H7C 109.5 . .
H7A C7 H7C 109.5 . .
H7B C7 H7C 109.5 . .
O3 C8 C9 122.9(3) . .
O3 C8 C7 118.1(3) . .
C9 C8 C7 118.9(3) . .
C12 C9 C10 117.6(3) . .
C12 C9 C8 118.3(3) . .
C10 C9 C8 124.0(3) . .
O4 C10 C9 123.3(3) . .
O4 C10 C11 119.0(3) . .
C9 C10 C11 117.7(3) . .
C10 C11 H11A 109.5 . .
C10 C11 H11B 109.5 . .
H11A C11 H11B 109.5 . .
C10 C11 H11C 109.5 . .
H11A C11 H11C 109.5 . .
H11B C11 H11C 109.5 . .
N2 C12 C9 178.3(4) . .
C14 C13 H13A 109.5 . .
C14 C13 H13B 109.5 . .
H13A C13 H13B 109.5 . .
C14 C13 H13C 109.5 . .
H13A C13 H13C 109.5 . .
H13B C13 H13C 109.5 . .
O5 C14 C15 123.4(3) . .
O5 C14 C13 117.7(3) . .
C15 C14 C13 118.9(3) . .
C18 C15 C14 117.8(3) . .
C18 C15 C16 118.3(3) . .
C14 C15 C16 124.0(3) . .
O6 C16 C15 123.2(3) . .
O6 C16 C17 118.7(3) . .
C15 C16 C17 118.1(3) . .
C16 C17 H17A 109.5 . .
C16 C17 H17B 109.5 . .
H17A C17 H17B 109.5 . .
C16 C17 H17C 109.5 . .
H17A C17 H17C 109.5 . .
H17B C17 H17C 109.5 . .
N3 C18 C15 179.6(4) . .
C6 N1 Ag1 141.0(3) . 2_655
C6 N1 Ag1 123.4(3) . 4_476
Ag1 N1 Ag1 93.81(10) 2_655 4_476
C12 N2 Ag1 153.5(3) . 3_766
C18 N3 Ag1 151.4(3) . .
N3 Ag1 N2 110.77(13) . 3_766
N3 Ag1 N1 127.92(12) . 2_645
N2 Ag1 N1 114.48(12) 3_766 2_645
N3 Ag1 N1 111.67(11) . 4_675
N2 Ag1 N1 98.21(12) 3_766 4_675
N1 Ag1 N1 86.19(10) 2_645 4_675
C20 C19 H19A 109.5 . .
C20 C19 H19B 109.5 . .
H19A C19 H19B 109.5 . .
C20 C19 H19C 109.5 . .
H19A C19 H19C 109.5 . .
H19B C19 H19C 109.5 . .
O7 C20 C19 120.2(6) . .
O7 C20 C21 120.4(6) . .
C19 C20 C21 119.4(5) . .
C20 C21 H21A 109.5 . .
C20 C21 H21B 109.5 . .
H21A C21 H21B 109.5 . .
C20 C21 H21C 109.5 . .
H21A C21 H21C 109.5 . .
H21B C21 H21C 109.5 . .

loop_
_geom_bond_atom_site_label_1
_geom_bond_atom_site_label_2
_geom_bond_distance
_geom_bond_site_symmetry_2
Mg1 O2 2.040(2) .
Mg1 O5 2.045(3) .
Mg1 O1 2.048(3) .
Mg1 O4 2.050(3) .
Mg1 O3 2.052(3) .
Mg1 O6 2.053(3) .
O1 C2 1.243(4) .
O2 C4 1.250(4) .
O3 C8 1.245(4) .
O4 C10 1.243(4) .
O5 C14 1.248(4) .
O6 C16 1.247(4) .
C1 C2 1.507(5) .
C1 H1A 0.9800 .
C1 H1B 0.9800 .
C1 H1C 0.9800 .
C2 C3 1.434(5) .
C3 C6 1.416(5) .
C3 C4 1.425(5) .
C4 C5 1.505(4) .
C5 H5A 0.9800 .
C5 H5B 0.9800 .
C5 H5C 0.9800 .
C6 N1 1.154(4) .
C7 C8 1.504(5) .
C7 H7A 0.9800 .
C7 H7B 0.9800 .
C7 H7C 0.9800 .
C8 C9 1.436(5) .
C9 C12 1.420(5) .
C9 C10 1.433(5) .
C10 C11 1.512(5) .
C11 H11A 0.9800 .
C11 H11B 0.9800 .
C11 H11C 0.9800 .
C12 N2 1.152(5) .
C13 C14 1.508(5) .
C13 H13A 0.9800 .
C13 H13B 0.9800 .
C13 H13C 0.9800 .
C14 C15 1.428(5) .
C15 C18 1.418(5) .
C15 C16 1.433(5) .
C16 C17 1.496(5) .
C17 H17A 0.9800 .
C17 H17B 0.9800 .
C17 H17C 0.9800 .
C18 N3 1.145(5) .
N1 Ag1 2.270(3) 2_655
N1 Ag1 2.549(3) 4_476
N2 Ag1 2.241(3) 3_766
N3 Ag1 2.204(3) .
Ag1 N2 2.241(3) 3_766
Ag1 N1 2.270(3) 2_645
Ag1 N1 2.549(3) 4_675
O7 C20 1.240(7) .
C19 C20 1.490(8) .
C19 H19A 0.9800 .
C19 H19B 0.9800 .
C19 H19C 0.9800 .
C20 C21 1.514(8) .
C21 H21A 0.9800 .
C21 H21B 0.9800 .
C21 H21C 0.9800 .
